data_7243195
loop_
_publ_author_name
'Ren, Bo-Ying'
'Dai, Xia-Lin'
'Wang, Jie'
'Wu, Chao'
'Lu, Tong-Bu'
'Chen, Jia-Mei'

_publ_section_title
;
 Cocrystallization of axitinib with carboxylic acids: preparation, crystal
 structures and dissolution behavior
;
_journal_issue 32
_journal_name_full CrystEngComm
_journal_page_first 5504
_journal_page_last 5515
_journal_paper_doi 10.1039/D1CE00620G
_journal_volume 23
_journal_year 2021
_chemical_formula_moiety 'C22 H19 N4 O S, C4 H3 O4, C2 H2 O2'
_chemical_formula_sum 'C28 H24 N4 O7 S'
_chemical_formula_weight 560.57
_space_group_crystal_system triclinic
_space_group_IT_number 2
_space_group_name_Hall '-P 1'
_space_group_name_H-M_alt 'P -1'
_atom_sites_solution_hydrogens mixed
_audit_creation_date 2021-07-05
_audit_creation_method
;
Olex2 1.3
(compiled 2019.09.11 svn.r3662 for OlexSys, GUI svn.r5938)
;
_audit_update_record
;
2021-07-07 deposited with the CCDC.	2021-07-12 downloaded from the CCDC.
;
_cell_angle_alpha 102.579(3)
_cell_angle_beta 105.605(3)
_cell_angle_gamma 93.678(3)
_cell_formula_units_Z 2
_cell_length_a 8.1582(3)
_cell_length_b 13.1348(4)
_cell_length_c 13.1911(4)
_cell_measurement_reflns_used 10693
_cell_measurement_temperature 150.00(10)
_cell_measurement_theta_max 78.8570
_cell_measurement_theta_min 3.4630
_cell_volume 1317.35(8)
_computing_cell_refinement 'CrysAlisPro 1.171.39.35c (Rigaku OD, 2017)'
_computing_data_collection 'CrysAlisPro 1.171.39.35c (Rigaku OD, 2017)'
_computing_data_reduction 'CrysAlisPro 1.171.39.35c (Rigaku OD, 2017)'
_computing_molecular_graphics 'Olex2 1.3 (Dolomanov et al., 2009)'
_computing_publication_material 'Olex2 1.3 (Dolomanov et al., 2009)'
_computing_structure_refinement 'ShelXL 2016/6 (Sheldrick, 2015)'
_computing_structure_solution 'SHELXT 2014/5 (Sheldrick, 2014)'
_diffrn_ambient_environment N~2~
_diffrn_ambient_temperature 150.00(10)
_diffrn_detector 'CCD plate'
_diffrn_measured_fraction_theta_full 0.998
_diffrn_measured_fraction_theta_max 0.969
_diffrn_measurement_details
;
List of Runs (angles in degrees, time in seconds):

  # Type    Start    End  Width  t~exp~   \w     \q     \k     \f   Frames
#--------------------------------------------------------------------------
  1  \w     52.00  88.00   0.50    0.50    --    0.00  57.00 -30.00   72
  2  \w    -21.00  51.00   0.50    0.50    --    0.00  77.00 150.00  144
  3  \w     56.00  88.00   0.50    0.50    --    0.00  77.00 150.00   64
  4  \w    -22.00  22.00   0.50    0.50    --    0.00  57.00 -30.00   88
  5  \w    -88.00  27.00   0.50    0.50    --    0.00 -57.00  90.00  230
  6  \w     93.00 133.00   0.50    1.00    --  106.20 -82.00  60.00   80
  7  \w     20.00 132.00   0.50    1.00    --  106.20 -45.00-180.00  224
  8  \w     62.00 122.00   0.50    1.00    --  106.20 -82.00 -30.00  120
  9  \w     86.00 171.00   0.50    1.00    --  106.20  30.00  60.00  170
 10  \w     73.00 146.00   0.50    1.00    --  106.20  30.00 150.00  146
 11  \w     18.00 141.00   0.50    1.00    --  106.20 -82.00-150.00  246
 12  \w     29.00  55.00   0.50    1.00    --  106.20 -82.00  60.00   52
 13  \w     18.00 126.00   0.50    1.00    --  106.20 -82.00  90.00  216
 14  \w     18.00 134.00   0.50    1.00    --  106.20 -61.00 -30.00  232
 15  \w     25.00  52.00   0.50    1.00    --  106.20 -82.00 -90.00   54
 16  \w     78.00 153.00   0.50    1.00    --  106.20  45.00-180.00  150
 17  \w    109.00 194.00   0.50    1.00    --  106.20  30.00 120.00  170
 18  \w     75.00 135.00   0.50    1.00    --  106.20 -82.00 -90.00  120
 19  \w     30.00  55.00   0.50    1.00    --  106.20 -82.00-180.00   50
 20  \w    150.00 195.00   0.50    1.00    --  106.20  30.00 150.00   90
 21  \w     44.00  70.00   0.50    1.00    --  106.20 -82.00 150.00   52
 22  \w     91.00 126.00   0.50    1.00    --  106.20 -82.00 150.00   70
 23  \w    106.00 131.00   0.50    1.00    --  106.20 -82.00   0.00   50
 24  \w     48.00  74.00   0.50    1.00    --  106.20 -82.00 120.00   52
 25  \w    105.00 132.00   0.50    1.00    --  106.20 -82.00 120.00   54
 26  \w     20.00  85.00   0.50    1.00    --  106.20 -61.00 -90.00  130
 27  \w     25.00  50.00   0.50    1.00    --  106.20 -82.00 -30.00   50
 28  \w    127.00 180.00   0.50    1.00    --  106.20  30.00  30.00  106
;
_diffrn_measurement_device 'four-circle diffractometer'
_diffrn_measurement_device_type 'XtaLAB AFC12 (RINC): Kappa dual home/near'
_diffrn_measurement_method '\w scans'
_diffrn_orient_matrix_type 'CrysAlisPro convention (1999,Acta A55,543-557)'
_diffrn_orient_matrix_UB_11 -0.0837582000
_diffrn_orient_matrix_UB_12 0.0877422000
_diffrn_orient_matrix_UB_13 -0.0475212000
_diffrn_orient_matrix_UB_21 0.1759287000
_diffrn_orient_matrix_UB_22 0.0461741000
_diffrn_orient_matrix_UB_23 -0.0039824000
_diffrn_orient_matrix_UB_31 -0.0337823000
_diffrn_orient_matrix_UB_32 -0.0697223000
_diffrn_orient_matrix_UB_33 -0.1156055000
_diffrn_radiation_monochromator mirror
_diffrn_radiation_probe x-ray
_diffrn_radiation_type 'Cu K\a'
_diffrn_radiation_wavelength 1.54184
_diffrn_reflns_av_R_equivalents 0.0340
_diffrn_reflns_av_unetI/netI 0.0334
_diffrn_reflns_Laue_measured_fraction_full 0.998
_diffrn_reflns_Laue_measured_fraction_max 0.969
_diffrn_reflns_limit_h_max 9
_diffrn_reflns_limit_h_min -10
_diffrn_reflns_limit_k_max 16
_diffrn_reflns_limit_k_min -16
_diffrn_reflns_limit_l_max 14
_diffrn_reflns_limit_l_min -16
_diffrn_reflns_number 15951
_diffrn_reflns_point_group_measured_fraction_full 0.998
_diffrn_reflns_point_group_measured_fraction_max 0.969
_diffrn_reflns_theta_full 67.684
_diffrn_reflns_theta_max 79.602
_diffrn_reflns_theta_min 3.477
_diffrn_source 'micro-focus sealed X-ray tube'
_diffrn_source_type 'Rigaku (Cu) X-ray Source'
_exptl_absorpt_coefficient_mu 1.567
_exptl_absorpt_correction_T_max 1.00000
_exptl_absorpt_correction_T_min 0.83193
_exptl_absorpt_correction_type multi-scan
_exptl_absorpt_process_details
;
CrysAlisPro 1.171.39.35c (Rigaku Oxford Diffraction, 2017)
Empirical absorption correction using spherical harmonics,
 implemented in SCALE3 ABSPACK scaling algorithm.
;
_exptl_crystal_colour Yellow
_exptl_crystal_density_diffrn 1.413
_exptl_crystal_description block
_exptl_crystal_F_000 584
_exptl_crystal_size_max 0.05
_exptl_crystal_size_mid 0.03
_exptl_crystal_size_min 0.03
_refine_diff_density_max 0.419
_refine_diff_density_min -0.392
_refine_diff_density_rms 0.053
_refine_ls_extinction_method none
_refine_ls_goodness_of_fit_ref 1.074
_refine_ls_hydrogen_treatment mixed
_refine_ls_matrix_type full
_refine_ls_number_parameters 368
_refine_ls_number_reflns 5560
_refine_ls_number_restraints 0
_refine_ls_restrained_S_all 1.074
_refine_ls_R_factor_all 0.0509
_refine_ls_R_factor_gt 0.0468
_refine_ls_shift/su_max 0.000
_refine_ls_shift/su_mean 0.000
_refine_ls_structure_factor_coef Fsqd
_refine_ls_weighting_details 'w=1/[\s^2^(Fo^2^)+(0.0593P)^2^+0.7153P] where P=(Fo^2^+2Fc^2^)/3'
_refine_ls_weighting_scheme calc
_refine_ls_wR_factor_gt 0.1258
_refine_ls_wR_factor_ref 0.1283
_reflns_Friedel_coverage 0.000
_reflns_number_gt 4972
_reflns_number_total 5560
_reflns_threshold_expression 'I > 2\s(I)'
_cod_data_source_file d1ce00620g2.cif
_cod_data_source_block axitinib_fumaricacid
_cod_depositor_comments 'Adding full bibliography for 7243193--7243195.cif.'
_cod_database_code 7243195
_shelx_shelxl_version_number 2016/6
_shelx_space_group_comment
;
The symmetry employed for this shelxl refinement is uniquely defined
by the following loop, which should always be used as a source of
symmetry information in preference to the above space-group names.
They are only intended as comments.
;
_reflns_odcompleteness_completeness 99.35
_reflns_odcompleteness_iscentric 1
_reflns_odcompleteness_theta 74.33
_olex2_refinement_description
;
1. Fixed Uiso
 At 1.2 times of:
  All C(H) groups, All N(H) groups
 At 1.5 times of:
  All C(H,H,H) groups, All O(H) groups
2.a Aromatic/amide H refined with riding coordinates:
 N3(H3), N4(H4), C6(H6), C7(H7), C24(H24), C19(H19), C13(H13), C16(H16),
 C4(H4A), C11(H11), C14(H14), C17(H17), C1(H1A), C18(H18), C3(H3A), C28(H28),
 C2(H2), C25(H25)
2.b Idealised Me refined as rotating group:
 C22(H22A,H22B,H22C)
2.c Idealised tetrahedral OH refined as rotating group:
 O5(H5), O6(H6A)
;
_olex2_submission_special_instructions 'No special instructions were received'
_oxdiff_exptl_absorpt_empirical_details
;
Empirical correction (ABSPACK) includes:
- Absorption correction using spherical harmonics
- Frame scaling
;
_oxdiff_exptl_absorpt_empirical_full_max 1.362
_oxdiff_exptl_absorpt_empirical_full_min 0.773

loop_
_space_group_symop_operation_xyz
'x, y, z'
'-x, -y, -z'

loop_
_atom_site_label
_atom_site_type_symbol
_atom_site_fract_x
_atom_site_fract_y
_atom_site_fract_z
_atom_site_U_iso_or_equiv
_atom_site_adp_type
_atom_site_occupancy
_atom_site_site_symmetry_order
_atom_site_calc_flag
_atom_site_refinement_flags_posn
_atom_site_refinement_flags_adp
_atom_site_refinement_flags_occupancy
_atom_site_disorder_assembly
_atom_site_disorder_group
S1 S 0.03270(6) 0.67414(4) 0.97106(4) 0.03262(13) Uani 1 1 d . . . . .
O3 O 0.36427(18) 0.75305(10) 0.60306(11) 0.0360(3) Uani 1 1 d . . . . .
O1 O -0.00570(17) 0.80277(11) 1.16969(11) 0.0374(3) Uani 1 1 d . . . . .
O5 O 0.1841(2) 1.10036(10) 0.56638(12) 0.0417(3) Uani 1 1 d . . . . .
H5 H 0.169676 1.162429 0.573329 0.063 Uiso 1 1 calc R U . . .
O2 O 0.3270(2) 0.74684(11) 0.42781(11) 0.0422(3) Uani 1 1 d . . . . .
O6 O 0.34559(19) 0.85899(12) 0.78573(12) 0.0415(3) Uani 1 1 d . . . . .
H6A H 0.372230 0.827257 0.732947 0.062 Uiso 1 1 calc R U . . .
O7 O 0.62961(19) 0.89819(12) 0.85798(13) 0.0456(4) Uani 1 1 d . . . . .
N1 N 0.35402(19) 0.55910(12) 0.33927(12) 0.0287(3) Uani 1 1 d . . . . .
N3 N 0.0823(2) 0.32657(12) 0.70803(13) 0.0332(3) Uani 1 1 d . . . . .
H3 H 0.052696 0.280768 0.739685 0.040 Uiso 1 1 calc R U . . .
O4 O 0.2653(3) 1.12433(12) 0.42338(14) 0.0582(5) Uani 1 1 d . . . . .
N2 N 0.1286(2) 0.30290(12) 0.61626(13) 0.0329(3) Uani 1 1 d . . . . .
N4 N 0.1198(2) 0.96337(14) 1.18111(18) 0.0471(5) Uani 1 1 d . . . . .
H4 H 0.207496 1.000838 1.177510 0.056 Uiso 1 1 calc R U . . .
C20 C 0.2693(2) 0.81697(14) 1.13848(14) 0.0276(3) Uani 1 1 d . . . . .
C23 C 0.3296(2) 0.79292(14) 0.52243(15) 0.0309(4) Uani 1 1 d . . . . .
C9 C 0.1413(2) 0.47970(13) 0.67103(14) 0.0273(3) Uani 1 1 d . . . . .
C5 C 0.3221(2) 0.46643(13) 0.36425(14) 0.0273(3) Uani 1 1 d . . . . .
C21 C 0.1169(2) 0.86089(15) 1.16498(15) 0.0310(4) Uani 1 1 d . . . . .
C15 C 0.2460(2) 0.72986(13) 1.05018(14) 0.0278(3) Uani 1 1 d . . . . .
C6 C 0.2718(2) 0.47288(14) 0.46296(14) 0.0293(4) Uani 1 1 d . . . . .
H6 H 0.273312 0.539408 0.506017 0.035 Uiso 1 1 calc R U . . .
C10 C 0.0881(2) 0.43188(14) 0.74438(15) 0.0289(4) Uani 1 1 d . . . . .
C8 C 0.1662(2) 0.39360(13) 0.59139(14) 0.0285(4) Uani 1 1 d . . . . .
C7 C 0.2234(2) 0.38952(14) 0.49590(15) 0.0306(4) Uani 1 1 d . . . . .
H7 H 0.226881 0.323322 0.453957 0.037 Uiso 1 1 calc R U . . .
C24 C 0.2862(2) 0.90303(14) 0.53889(15) 0.0318(4) Uani 1 1 d . . . . .
H24 H 0.262405 0.933339 0.603077 0.038 Uiso 1 1 calc R U . . .
C12 C 0.0730(2) 0.59627(14) 0.85405(15) 0.0302(4) Uani 1 1 d . . . . .
C19 C 0.4354(2) 0.86082(14) 1.20139(15) 0.0311(4) Uani 1 1 d . . . . .
H19 H 0.450949 0.917892 1.260427 0.037 Uiso 1 1 calc R U . . .
C13 C 0.1212(2) 0.64660(14) 0.77949(15) 0.0319(4) Uani 1 1 d . . . . .
H13 H 0.128628 0.719453 0.791991 0.038 Uiso 1 1 calc R U . . .
C27 C 0.4844(2) 0.90327(14) 0.86379(15) 0.0323(4) Uani 1 1 d . . . . .
C16 C 0.3907(2) 0.69109(15) 1.02691(15) 0.0322(4) Uani 1 1 d . . . . .
H16 H 0.376789 0.633922 0.968205 0.039 Uiso 1 1 calc R U . . .
C4 C 0.3370(2) 0.37355(14) 0.29401(15) 0.0317(4) Uani 1 1 d . . . . .
H4A H 0.317856 0.309032 0.309929 0.038 Uiso 1 1 calc R U . . .
C11 C 0.0546(2) 0.48891(14) 0.83817(15) 0.0304(4) Uani 1 1 d . . . . .
H11 H 0.021958 0.455902 0.886626 0.036 Uiso 1 1 calc R U . . .
C14 C 0.1570(2) 0.59020(14) 0.68981(15) 0.0305(4) Uani 1 1 d . . . . .
H14 H 0.190906 0.623907 0.642249 0.037 Uiso 1 1 calc R U . . .
C17 C 0.5546(2) 0.73652(16) 1.08995(16) 0.0355(4) Uani 1 1 d . . . . .
H17 H 0.649507 0.709872 1.073018 0.043 Uiso 1 1 calc R U . . .
C1 C 0.3958(2) 0.56459(15) 0.24909(16) 0.0337(4) Uani 1 1 d . . . . .
H1A H 0.416210 0.629824 0.234926 0.040 Uiso 1 1 calc R U . . .
C26 C 0.2425(3) 1.06917(15) 0.48203(16) 0.0367(4) Uani 1 1 d . . . . .
C18 C 0.5780(2) 0.82119(16) 1.17783(15) 0.0345(4) Uani 1 1 d . . . . .
H18 H 0.688019 0.851218 1.220647 0.041 Uiso 1 1 calc R U . . .
C3 C 0.3804(3) 0.37808(15) 0.20090(16) 0.0361(4) Uani 1 1 d . . . . .
H3A H 0.390670 0.316450 0.153876 0.043 Uiso 1 1 calc R U . . .
C28 C 0.4444(3) 0.96258(15) 0.96258(16) 0.0361(4) Uani 1 1 d . . . . .
H28 H 0.337490 0.946262 0.971700 0.043 Uiso 1 1 calc R U . . .
C2 C 0.4089(3) 0.47459(16) 0.17709(16) 0.0368(4) Uani 1 1 d . . . . .
H2 H 0.436278 0.478202 0.113816 0.044 Uiso 1 1 calc R U . . .
C25 C 0.2802(3) 0.95884(15) 0.46727(16) 0.0375(4) Uani 1 1 d . . . . .
H25 H 0.301050 0.927037 0.402516 0.045 Uiso 1 1 calc R U . . .
C22 C -0.0237(3) 1.0144(2) 1.2050(3) 0.0722(9) Uani 1 1 d . . . . .
H22A H -0.127480 0.983893 1.148409 0.108 Uiso 1 1 calc R U . . .
H22B H -0.003103 1.088244 1.209407 0.108 Uiso 1 1 calc R U . . .
H22C H -0.034848 1.004686 1.273028 0.108 Uiso 1 1 calc R U . . .
H1 H 0.341(4) 0.632(2) 0.388(2) 0.068(9) Uiso 1 1 d . . . . .

loop_
_atom_site_aniso_label
_atom_site_aniso_U_11
_atom_site_aniso_U_22
_atom_site_aniso_U_33
_atom_site_aniso_U_23
_atom_site_aniso_U_13
_atom_site_aniso_U_12
S1 0.0289(2) 0.0365(2) 0.0286(2) -0.00040(18) 0.00943(17) 0.00032(17)
O3 0.0469(8) 0.0288(6) 0.0343(7) 0.0086(5) 0.0138(6) 0.0066(5)
O1 0.0342(7) 0.0447(8) 0.0356(7) 0.0086(6) 0.0167(6) -0.0022(6)
O5 0.0651(10) 0.0259(6) 0.0400(8) 0.0073(6) 0.0241(7) 0.0136(6)
O2 0.0660(10) 0.0294(7) 0.0333(8) 0.0028(6) 0.0200(7) 0.0124(6)
O6 0.0429(8) 0.0422(8) 0.0344(8) -0.0005(6) 0.0121(6) 0.0006(6)
O7 0.0421(8) 0.0446(8) 0.0490(9) 0.0040(7) 0.0180(7) 0.0030(6)
N1 0.0309(7) 0.0279(7) 0.0256(7) 0.0039(6) 0.0066(6) 0.0068(6)
N3 0.0407(9) 0.0264(7) 0.0351(9) 0.0090(6) 0.0144(7) 0.0048(6)
O4 0.1014(14) 0.0394(8) 0.0492(10) 0.0211(7) 0.0366(10) 0.0214(9)
N2 0.0388(8) 0.0268(7) 0.0340(8) 0.0065(6) 0.0125(7) 0.0052(6)
N4 0.0323(8) 0.0336(8) 0.0740(13) -0.0006(8) 0.0247(9) 0.0024(7)
C20 0.0295(8) 0.0308(8) 0.0243(8) 0.0076(7) 0.0106(6) 0.0023(7)
C23 0.0365(9) 0.0274(8) 0.0285(9) 0.0040(7) 0.0115(7) 0.0029(7)
C9 0.0265(8) 0.0272(8) 0.0256(9) 0.0051(7) 0.0039(6) 0.0037(6)
C5 0.0260(8) 0.0269(8) 0.0258(9) 0.0044(7) 0.0035(6) 0.0054(6)
C21 0.0303(9) 0.0349(9) 0.0263(9) 0.0018(7) 0.0115(7) -0.0006(7)
C15 0.0308(8) 0.0292(8) 0.0239(8) 0.0068(7) 0.0086(7) 0.0030(7)
C6 0.0317(8) 0.0271(8) 0.0247(9) 0.0015(7) 0.0045(7) 0.0057(7)
C10 0.0268(8) 0.0272(8) 0.0300(9) 0.0069(7) 0.0043(7) 0.0031(6)
C8 0.0311(8) 0.0258(8) 0.0264(9) 0.0051(7) 0.0055(7) 0.0049(6)
C7 0.0336(9) 0.0276(8) 0.0276(9) 0.0031(7) 0.0062(7) 0.0061(7)
C24 0.0401(10) 0.0268(8) 0.0284(9) 0.0020(7) 0.0133(7) 0.0048(7)
C12 0.0278(8) 0.0331(9) 0.0268(9) 0.0030(7) 0.0070(7) 0.0023(7)
C19 0.0336(9) 0.0335(9) 0.0251(9) 0.0058(7) 0.0088(7) 0.0007(7)
C13 0.0364(9) 0.0252(8) 0.0322(10) 0.0047(7) 0.0093(7) 0.0020(7)
C27 0.0410(10) 0.0254(8) 0.0324(10) 0.0096(7) 0.0127(8) 0.0003(7)
C16 0.0332(9) 0.0348(9) 0.0293(9) 0.0062(7) 0.0109(7) 0.0076(7)
C4 0.0337(9) 0.0286(8) 0.0306(9) 0.0034(7) 0.0080(7) 0.0084(7)
C11 0.0288(8) 0.0331(9) 0.0283(9) 0.0080(7) 0.0070(7) 0.0015(7)
C14 0.0360(9) 0.0282(8) 0.0269(9) 0.0074(7) 0.0082(7) 0.0031(7)
C17 0.0315(9) 0.0437(10) 0.0341(10) 0.0106(8) 0.0120(7) 0.0103(8)
C1 0.0371(10) 0.0342(9) 0.0318(10) 0.0090(8) 0.0124(7) 0.0075(7)
C26 0.0492(11) 0.0309(9) 0.0296(10) 0.0070(7) 0.0101(8) 0.0084(8)
C18 0.0279(9) 0.0432(10) 0.0310(10) 0.0108(8) 0.0056(7) 0.0018(7)
C3 0.0398(10) 0.0344(9) 0.0329(10) 0.0012(8) 0.0125(8) 0.0124(8)
C28 0.0415(10) 0.0348(9) 0.0335(10) 0.0094(8) 0.0134(8) 0.0018(8)
C2 0.0417(10) 0.0411(10) 0.0317(10) 0.0068(8) 0.0174(8) 0.0124(8)
C25 0.0537(12) 0.0313(9) 0.0298(10) 0.0046(7) 0.0168(8) 0.0111(8)
C22 0.0413(13) 0.0501(14) 0.115(3) -0.0125(15) 0.0303(15) 0.0096(11)

loop_
_atom_type_symbol
_atom_type_description
_atom_type_scat_dispersion_real
_atom_type_scat_dispersion_imag
_atom_type_scat_source
C C 0.0181 0.0091 'International Tables Vol C Tables 4.2.6.8 and 6.1.1.4'
H H 0.0000 0.0000 'International Tables Vol C Tables 4.2.6.8 and 6.1.1.4'
N N 0.0311 0.0180 'International Tables Vol C Tables 4.2.6.8 and 6.1.1.4'
O O 0.0492 0.0322 'International Tables Vol C Tables 4.2.6.8 and 6.1.1.4'
S S 0.3331 0.5567 'International Tables Vol C Tables 4.2.6.8 and 6.1.1.4'

loop_
_geom_angle_atom_site_label_1
_geom_angle_atom_site_label_2
_geom_angle_atom_site_label_3
_geom_angle
_geom_angle_site_symmetry_1
_geom_angle_site_symmetry_3
_geom_angle_publ_flag
C12 S1 C15 100.54(8) . . ?
C26 O5 H5 109.5 . . ?
C27 O6 H6A 109.5 . . ?
C5 N1 H1 122.2(16) . . ?
C1 N1 C5 122.52(16) . . ?
C1 N1 H1 115.2(16) . . ?
N2 N3 H3 124.3 . . ?
N2 N3 C10 111.32(15) . . ?
C10 N3 H3 124.3 . . ?
C8 N2 N3 107.61(15) . . ?
C21 N4 H4 119.6 . . ?
C21 N4 C22 120.87(19) . . ?
C22 N4 H4 119.6 . . ?
C15 C20 C21 120.05(16) . . ?
C19 C20 C21 120.70(16) . . ?
C19 C20 C15 119.25(16) . . ?
O3 C23 C24 118.23(16) . . ?
O2 C23 O3 124.98(17) . . ?
O2 C23 C24 116.78(16) . . ?
C10 C9 C8 104.34(15) . . ?
C10 C9 C14 118.92(16) . . ?
C14 C9 C8 136.74(17) . . ?
N1 C5 C6 116.15(15) . . ?
N1 C5 C4 118.50(17) . . ?
C4 C5 C6 125.35(17) . . ?
O1 C21 N4 122.50(18) . . ?
O1 C21 C20 121.32(17) . . ?
N4 C21 C20 116.17(16) . . ?
C20 C15 S1 118.70(13) . . ?
C16 C15 S1 122.53(14) . . ?
C16 C15 C20 118.76(16) . . ?
C5 C6 H6 117.8 . . ?
C7 C6 C5 124.34(16) . . ?
C7 C6 H6 117.8 . . ?
N3 C10 C9 107.33(16) . . ?
N3 C10 C11 129.39(17) . . ?
C11 C10 C9 123.26(16) . . ?
N2 C8 C9 109.39(16) . . ?
N2 C8 C7 118.47(16) . . ?
C9 C8 C7 132.13(16) . . ?
C6 C7 C8 125.52(17) . . ?
C6 C7 H7 117.2 . . ?
C8 C7 H7 117.2 . . ?
C23 C24 H24 118.4 . . ?
C25 C24 C23 123.14(17) . . ?
C25 C24 H24 118.4 . . ?
C13 C12 S1 119.30(14) . . ?
C11 C12 S1 118.70(14) . . ?
C11 C12 C13 122.00(17) . . ?
C20 C19 H19 119.3 . . ?
C18 C19 C20 121.41(17) . . ?
C18 C19 H19 119.3 . . ?
C12 C13 H13 119.3 . . ?
C14 C13 C12 121.34(17) . . ?
C14 C13 H13 119.3 . . ?
O6 C27 C28 112.08(17) . . ?
O7 C27 O6 124.81(18) . . ?
O7 C27 C28 123.11(18) . . ?
C15 C16 H16 119.5 . . ?
C17 C16 C15 121.00(17) . . ?
C17 C16 H16 119.5 . . ?
C5 C4 H4A 120.2 . . ?
C3 C4 C5 119.58(18) . . ?
C3 C4 H4A 120.2 . . ?
C10 C11 H11 122.0 . . ?
C12 C11 C10 115.97(16) . . ?
C12 C11 H11 122.0 . . ?
C9 C14 H14 120.8 . . ?
C13 C14 C9 118.46(17) . . ?
C13 C14 H14 120.8 . . ?
C16 C17 H17 119.8 . . ?
C18 C17 C16 120.37(18) . . ?
C18 C17 H17 119.8 . . ?
N1 C1 H1A 119.7 . . ?
N1 C1 C2 120.58(18) . . ?
C2 C1 H1A 119.7 . . ?
O5 C26 C25 112.76(16) . . ?
O4 C26 O5 124.15(18) . . ?
O4 C26 C25 123.09(19) . . ?
C19 C18 H18 120.4 . . ?
C17 C18 C19 119.19(17) . . ?
C17 C18 H18 120.4 . . ?
C4 C3 H3A 119.9 . . ?
C4 C3 C2 120.17(17) . . ?
C2 C3 H3A 119.9 . . ?
C27 C28 H28 118.9 . . ?
C28 C28 C27 122.3(2) 2_677 . ?
C28 C28 H28 118.9 2_677 . ?
C1 C2 C3 118.63(18) . . ?
C1 C2 H2 120.7 . . ?
C3 C2 H2 120.7 . . ?
C24 C25 C26 124.66(18) . . ?
C24 C25 H25 117.7 . . ?
C26 C25 H25 117.7 . . ?
N4 C22 H22A 109.5 . . ?
N4 C22 H22B 109.5 . . ?
N4 C22 H22C 109.5 . . ?
H22A C22 H22B 109.5 . . ?
H22A C22 H22C 109.5 . . ?
H22B C22 H22C 109.5 . . ?

loop_
_geom_bond_atom_site_label_1
_geom_bond_atom_site_label_2
_geom_bond_distance
_geom_bond_site_symmetry_2
_geom_bond_publ_flag
S1 C15 1.7832(18) . ?
S1 C12 1.7789(19) . ?
O3 C23 1.259(2) . ?
O1 C21 1.242(2) . ?
O5 H5 0.8200 . ?
O5 C26 1.321(2) . ?
O2 C23 1.257(2) . ?
O6 H6A 0.8200 . ?
O6 C27 1.307(2) . ?
O7 C27 1.212(2) . ?
N1 C5 1.356(2) . ?
N1 C1 1.338(2) . ?
N1 H1 1.06(3) . ?
N3 H3 0.8600 . ?
N3 N2 1.343(2) . ?
N3 C10 1.355(2) . ?
O4 C26 1.209(2) . ?
N2 C8 1.341(2) . ?
N4 H4 0.8600 . ?
N4 C21 1.314(3) . ?
N4 C22 1.458(3) . ?
C20 C21 1.497(2) . ?
C20 C15 1.405(2) . ?
C20 C19 1.394(3) . ?
C23 C24 1.495(2) . ?
C9 C10 1.406(2) . ?
C9 C8 1.432(2) . ?
C9 C14 1.409(2) . ?
C5 C6 1.454(3) . ?
C5 C4 1.396(2) . ?
C15 C16 1.397(2) . ?
C6 H6 0.9300 . ?
C6 C7 1.337(3) . ?
C10 C11 1.404(3) . ?
C8 C7 1.448(3) . ?
C7 H7 0.9300 . ?
C24 H24 0.9300 . ?
C24 C25 1.309(3) . ?
C12 C13 1.421(3) . ?
C12 C11 1.372(3) . ?
C19 H19 0.9300 . ?
C19 C18 1.386(3) . ?
C13 H13 0.9300 . ?
C13 C14 1.366(3) . ?
C27 C28 1.494(3) . ?
C16 H16 0.9300 . ?
C16 C17 1.385(3) . ?
C4 H4A 0.9300 . ?
C4 C3 1.379(3) . ?
C11 H11 0.9300 . ?
C14 H14 0.9300 . ?
C17 H17 0.9300 . ?
C17 C18 1.382(3) . ?
C1 H1A 0.9300 . ?
C1 C2 1.376(3) . ?
C26 C25 1.483(3) . ?
C18 H18 0.9300 . ?
C3 H3A 0.9300 . ?
C3 C2 1.391(3) . ?
C28 C28 1.321(4) 2_677 ?
C28 H28 0.9300 . ?
C2 H2 0.9300 . ?
C25 H25 0.9300 . ?
C22 H22A 0.9600 . ?
C22 H22B 0.9600 . ?
C22 H22C 0.9600 . ?

loop_
_geom_hbond_atom_site_label_D
_geom_hbond_atom_site_label_H
_geom_hbond_atom_site_label_A
_geom_hbond_distance_DH
_geom_hbond_distance_HA
_geom_hbond_distance_DA
_geom_hbond_angle_DHA
_geom_hbond_site_symmetry_A
O5 H5 N2 0.82 1.89 2.696(2) 168.3 1_565
O6 H6A O3 0.82 1.76 2.5554(19) 163.3 .
N3 H3 O1 0.86 1.88 2.735(2) 170.6 2_567
N4 H4 O7 0.86 2.03 2.872(2) 165.9 2_677
N1 H1 O2 1.06(3) 1.51(3) 2.5391(19) 163(3) .

loop_
_geom_torsion_atom_site_label_1
_geom_torsion_atom_site_label_2
_geom_torsion_atom_site_label_3
_geom_torsion_atom_site_label_4
_geom_torsion
_geom_torsion_site_symmetry_1
_geom_torsion_site_symmetry_2
_geom_torsion_site_symmetry_3
_geom_torsion_site_symmetry_4
_geom_torsion_publ_flag
S1 C15 C16 C17 179.81(14) . . . . ?
S1 C12 C13 C14 178.57(14) . . . . ?
S1 C12 C11 C10 179.96(13) . . . . ?
O3 C23 C24 C25 166.6(2) . . . . ?
O5 C26 C25 C24 -11.8(3) . . . . ?
O2 C23 C24 C25 -13.9(3) . . . . ?
O6 C27 C28 C28 -159.4(2) . . . 2_677 ?
O7 C27 C28 C28 20.2(4) . . . 2_677 ?
N1 C5 C6 C7 174.92(17) . . . . ?
N1 C5 C4 C3 -1.2(3) . . . . ?
N1 C1 C2 C3 -1.0(3) . . . . ?
N3 N2 C8 C9 -0.4(2) . . . . ?
N3 N2 C8 C7 178.86(15) . . . . ?
N3 C10 C11 C12 179.35(18) . . . . ?
O4 C26 C25 C24 167.4(2) . . . . ?
N2 N3 C10 C9 0.2(2) . . . . ?
N2 N3 C10 C11 -177.96(17) . . . . ?
N2 C8 C7 C6 -177.27(18) . . . . ?
C20 C15 C16 C17 0.7(3) . . . . ?
C20 C19 C18 C17 0.1(3) . . . . ?
C23 C24 C25 C26 -178.21(19) . . . . ?
C9 C10 C11 C12 1.5(3) . . . . ?
C9 C8 C7 C6 1.8(3) . . . . ?
C5 N1 C1 C2 -0.3(3) . . . . ?
C5 C6 C7 C8 -177.38(16) . . . . ?
C5 C4 C3 C2 -0.1(3) . . . . ?
C21 C20 C15 S1 0.3(2) . . . . ?
C21 C20 C15 C16 179.52(16) . . . . ?
C21 C20 C19 C18 -179.89(17) . . . . ?
C15 S1 C12 C13 -73.04(16) . . . . ?
C15 S1 C12 C11 107.60(15) . . . . ?
C15 C20 C21 O1 47.3(3) . . . . ?
C15 C20 C21 N4 -131.69(19) . . . . ?
C15 C20 C19 C18 0.9(3) . . . . ?
C15 C16 C17 C18 0.3(3) . . . . ?
C6 C5 C4 C3 177.82(17) . . . . ?
C10 N3 N2 C8 0.2(2) . . . . ?
C10 C9 C8 N2 0.53(19) . . . . ?
C10 C9 C8 C7 -178.63(18) . . . . ?
C10 C9 C14 C13 0.6(3) . . . . ?
C8 C9 C10 N3 -0.42(19) . . . . ?
C8 C9 C10 C11 177.86(16) . . . . ?
C8 C9 C14 C13 -179.38(19) . . . . ?
C12 S1 C15 C20 164.53(14) . . . . ?
C12 S1 C15 C16 -14.63(17) . . . . ?
C12 C13 C14 C9 1.4(3) . . . . ?
C19 C20 C21 O1 -131.91(19) . . . . ?
C19 C20 C21 N4 49.1(3) . . . . ?
C19 C20 C15 S1 179.59(13) . . . . ?
C19 C20 C15 C16 -1.2(3) . . . . ?
C13 C12 C11 C10 0.6(3) . . . . ?
C16 C17 C18 C19 -0.7(3) . . . . ?
C4 C5 C6 C7 -4.1(3) . . . . ?
C4 C3 C2 C1 1.1(3) . . . . ?
C11 C12 C13 C14 -2.1(3) . . . . ?
C14 C9 C10 N3 179.58(16) . . . . ?
C14 C9 C10 C11 -2.1(3) . . . . ?
C14 C9 C8 N2 -179.5(2) . . . . ?
C14 C9 C8 C7 1.4(4) . . . . ?
C1 N1 C5 C6 -177.72(16) . . . . ?
C1 N1 C5 C4 1.4(3) . . . . ?
C22 N4 C21 O1 -0.4(4) . . . . ?
C22 N4 C21 C20 178.6(2) . . . . ?
